data_4061887
_journal_name_full Organometallics
_journal_year 2003
_chemical_formula_sum 'C34 H35 Cl Fe N O6 P Pd'
_chemical_formula_weight 782.30
_space_group_IT_number 14
_symmetry_cell_setting monoclinic
_symmetry_space_group_name_Hall '-P 2ybc'
_symmetry_space_group_name_H-M 'P 1 21/c 1'
_cell_angle_alpha 90.0
_cell_angle_beta 108.3949(7)
_cell_angle_gamma 90.0
_cell_formula_units_Z 4
_cell_length_a 17.1227(2)
_cell_length_b 11.5599(1)
_cell_length_c 17.3407(2)
_cell_measurement_temperature 150
_cell_volume 3256.98(6)
_diffrn_ambient_temperature 150
_exptl_crystal_density_diffrn 1.595
_cod_original_sg_symbol_H-M 'P 21/c'
_cod_database_code 4061887

loop_
_symmetry_equiv_pos_as_xyz
'x, y, z'
'-x, y+1/2, -z+1/2'
'-x, -y, -z'
'x, -y-1/2, z-1/2'

loop_
_atom_site_label
_atom_site_type_symbol
_atom_site_fract_x
_atom_site_fract_y
_atom_site_fract_z
_atom_site_U_iso_or_equiv
_atom_site_adp_type
_atom_site_occupancy
_atom_site_symmetry_multiplicity
_atom_site_calc_flag
_atom_site_refinement_flags
_atom_site_disorder_assembly
_atom_site_disorder_group
Pd Pd 0.802224(6) 0.600878(10) 0.750316(6) 0.01712(4) Uani 1 1 d . . .
Fe Fe 0.785208(13) 0.44109(2) 0.513534(13) 0.02176(5) Uani 1 1 d . . .
P P 0.68667(2) 0.55920(3) 0.64938(2) 0.01769(7) Uani 1 1 d . . .
N N 0.90975(7) 0.61353(12) 0.85506(8) 0.0206(2) Uani 1 1 d . . .
O1 O 0.87589(7) 0.65402(10) 0.67645(7) 0.0243(2) Uani 1 1 d . . .
O2 O 0.92580(7) 0.74936(11) 0.59127(7) 0.0284(2) Uani 1 1 d . . .
C1 C 0.74055(9) 0.60577(14) 0.51268(9) 0.0222(3) Uani 1 1 d . . .
C2 C 0.70109(9) 0.52767(14) 0.55324(9) 0.0205(3) Uani 1 1 d . . .
C3 C 0.66174(10) 0.43891(15) 0.49648(10) 0.0263(3) Uani 1 1 d . . .
H3 H 0.6318 0.3769 0.5066 0.032 Uiso 1 1 calc R . .
C4 C 0.67678(10) 0.46282(18) 0.42182(10) 0.0315(4) Uani 1 1 d . . .
H4 H 0.6583 0.4188 0.3746 0.038 Uiso 1 1 calc R . .
C5 C 0.72463(11) 0.56496(16) 0.43161(10) 0.0291(3) Uani 1 1 d . . .
H5 H 0.7426 0.5996 0.3918 0.035 Uiso 1 1 calc R . .
C6 C 0.87895(13) 0.37320(19) 0.60741(12) 0.0423(5) Uani 1 1 d . . .
H6 H 0.8872 0.3851 0.6625 0.051 Uiso 1 1 calc R . .
C7 C 0.91137(11) 0.44152(18) 0.55796(14) 0.0396(5) Uani 1 1 d . . .
H7 H 0.9451 0.5059 0.5746 0.047 Uiso 1 1 calc R . .
C8 C 0.88368(12) 0.39514(17) 0.47792(13) 0.0374(4) Uani 1 1 d . . .
H8 H 0.8954 0.4240 0.4327 0.045 Uiso 1 1 calc R . .
C9 C 0.83484(12) 0.29675(17) 0.47988(13) 0.0376(4) Uani 1 1 d . . .
H9 H 0.8092 0.2490 0.4360 0.045 Uiso 1 1 calc R . .
C10 C 0.83178(13) 0.28361(17) 0.55995(13) 0.0395(4) Uani 1 1 d . . .
H10 H 0.8037 0.2262 0.5780 0.047 Uiso 1 1 calc R . .
C11 C 0.78301(10) 0.71751(14) 0.54592(10) 0.0254(3) Uani 1 1 d . . .
H11A H 0.7917 0.7612 0.5016 0.030 Uiso 1 1 calc R . .
H11B H 0.7469 0.7626 0.5676 0.030 Uiso 1 1 calc R . .
C12 C 0.86406(10) 0.70293(13) 0.61109(10) 0.0231(3) Uani 1 1 d . . .
C13 C 0.61548(9) 0.68062(13) 0.62089(9) 0.0212(3) Uani 1 1 d . . .
C14 C 0.55130(10) 0.67979(15) 0.54714(10) 0.0280(3) Uani 1 1 d . . .
H14 H 0.5414 0.6139 0.5147 0.034 Uiso 1 1 calc R . .
C15 C 0.50238(11) 0.77704(17) 0.52233(12) 0.0347(4) Uani 1 1 d . . .
H15 H 0.4596 0.7763 0.4734 0.042 Uiso 1 1 calc R . .
C16 C 0.51729(12) 0.87520(18) 0.57048(13) 0.0392(4) Uani 1 1 d . . .
H16 H 0.4839 0.9400 0.5541 0.047 Uiso 1 1 calc R . .
C17 C 0.58145(13) 0.87755(17) 0.64281(14) 0.0402(4) Uani 1 1 d . . .
H17 H 0.5915 0.9440 0.6747 0.048 Uiso 1 1 calc R . .
C18 C 0.63108(11) 0.78044(15) 0.66801(11) 0.0292(3) Uani 1 1 d . . .
H18 H 0.6747 0.7824 0.7163 0.035 Uiso 1 1 calc R . .
C19 C 0.63122(9) 0.43352(14) 0.66824(9) 0.0209(3) Uani 1 1 d . . .
C20 C 0.54793(10) 0.43579(15) 0.66141(10) 0.0260(3) Uani 1 1 d . . .
H20 H 0.5170 0.5023 0.6432 0.031 Uiso 1 1 calc R . .
C21 C 0.51113(11) 0.33811(17) 0.68196(12) 0.0339(4) Uani 1 1 d . . .
H21 H 0.4556 0.3397 0.6777 0.041 Uiso 1 1 calc R . .
C22 C 0.55647(12) 0.23895(17) 0.70867(12) 0.0361(4) Uani 1 1 d . . .
H22 H 0.5316 0.1745 0.7231 0.043 Uiso 1 1 calc R . .
C23 C 0.63927(11) 0.23514(16) 0.71412(12) 0.0335(4) Uani 1 1 d . . .
H23 H 0.6695 0.1677 0.7309 0.040 Uiso 1 1 calc R . .
C24 C 0.67656(10) 0.33238(15) 0.69440(10) 0.0272(3) Uani 1 1 d . . .
H24 H 0.7321 0.3302 0.6986 0.033 Uiso 1 1 calc R . .
C25 C 1.00593(11) 0.74291(18) 0.65315(13) 0.0360(4) Uani 1 1 d . . .
H25A H 1.0058 0.7898 0.6988 0.054 Uiso 1 1 calc R . .
H25B H 1.0473 0.7706 0.6312 0.054 Uiso 1 1 calc R . .
H25C H 1.0176 0.6641 0.6704 0.054 Uiso 1 1 calc R . .
C26 C 0.80563(9) 0.53386(12) 0.90862(9) 0.0197(3) Uani 1 1 d . . .
C27 C 0.74895(9) 0.56863(13) 0.83458(9) 0.0193(3) Uani 1 1 d . . .
C28 C 0.66743(9) 0.58537(15) 0.83162(10) 0.0255(3) Uani 1 1 d . . .
H28 H 0.6291 0.6115 0.7839 0.031 Uiso 1 1 calc R . .
C29 C 0.64271(10) 0.56334(17) 0.89942(11) 0.0296(3) Uani 1 1 d . . .
H29 H 0.5883 0.5765 0.8968 0.036 Uiso 1 1 calc R . .
C30 C 0.69820(10) 0.52211(15) 0.97061(10) 0.0274(3) Uani 1 1 d . . .
H30 H 0.6807 0.5035 1.0147 0.033 Uiso 1 1 calc R . .
C31 C 0.78036(10) 0.50879(13) 0.97558(10) 0.0241(3) Uani 1 1 d . . .
H31 H 0.8184 0.4831 1.0237 0.029 Uiso 1 1 calc R . .
C32 C 0.89432(10) 0.52843(15) 0.91305(10) 0.0263(3) Uani 1 1 d . . .
H32A H 0.9290 0.5460 0.9679 0.032 Uiso 1 1 calc R . .
H32B H 0.9077 0.4511 0.8994 0.032 Uiso 1 1 calc R . .
C33 C 0.98845(10) 0.58500(18) 0.84051(11) 0.0329(4) Uani 1 1 d . . .
H33A H 1.0011 0.6440 0.8073 0.049 Uiso 1 1 calc R . .
H33B H 0.9833 0.5118 0.8132 0.049 Uiso 1 1 calc R . .
H33C H 1.0318 0.5808 0.8916 0.049 Uiso 1 1 calc R . .
C34 C 0.91626(11) 0.73152(16) 0.88958(11) 0.0313(4) Uani 1 1 d . . .
H34A H 0.9624 0.7351 0.9385 0.047 Uiso 1 1 calc R . .
H34B H 0.8668 0.7498 0.9018 0.047 Uiso 1 1 calc R . .
H34C H 0.9238 0.7862 0.8509 0.047 Uiso 1 1 calc R . .
Cl Cl 0.83197(3) 0.00173(4) 0.73486(2) 0.03011(9) Uani 1 1 d . . .
O11 O 0.91127(10) -0.01849(16) 0.79274(12) 0.0643(5) Uani 1 1 d . . .
O12 O 0.76874(11) -0.02467(18) 0.76887(11) 0.0622(5) Uani 1 1 d . . .
O13 O 0.82813(12) 0.12137(18) 0.71394(18) 0.0896(8) Uani 1 1 d . . .
O14 O 0.82415(18) -0.0670(3) 0.66655(14) 0.1049(9) Uani 1 1 d . . .

loop_
_atom_site_aniso_label
_atom_site_aniso_U_11
_atom_site_aniso_U_22
_atom_site_aniso_U_33
_atom_site_aniso_U_23
_atom_site_aniso_U_13
_atom_site_aniso_U_12
Pd 0.01334(5) 0.02275(6) 0.01566(6) 0.00107(4) 0.00511(4) -0.00029(4)
Fe 0.02049(10) 0.02574(11) 0.01931(11) -0.00160(8) 0.00668(8) 0.00435(8)
P 0.01440(15) 0.02250(17) 0.01616(16) 0.00061(13) 0.00480(13) 0.00094(13)
N 0.0144(5) 0.0288(7) 0.0177(6) 0.0028(5) 0.0039(4) -0.0002(5)
O1 0.0218(5) 0.0308(6) 0.0227(5) 0.0040(5) 0.0103(4) -0.0019(4)
O2 0.0293(6) 0.0287(6) 0.0327(6) 0.0064(5) 0.0175(5) -0.0023(5)
C1 0.0225(7) 0.0270(7) 0.0177(7) 0.0047(6) 0.0071(5) 0.0071(6)
C2 0.0176(6) 0.0259(7) 0.0176(6) 0.0005(6) 0.0049(5) 0.0038(5)
C3 0.0198(7) 0.0338(8) 0.0237(8) -0.0044(6) 0.0045(6) 0.0006(6)
C4 0.0258(8) 0.0472(10) 0.0172(7) -0.0068(7) 0.0008(6) 0.0053(7)
C5 0.0294(8) 0.0407(9) 0.0173(7) 0.0056(7) 0.0075(6) 0.0089(7)
C6 0.0401(10) 0.0516(12) 0.0294(9) -0.0002(8) 0.0026(8) 0.0278(9)
C7 0.0202(8) 0.0356(10) 0.0578(13) -0.0107(9) 0.0050(8) 0.0072(7)
C8 0.0325(9) 0.0416(10) 0.0459(11) 0.0015(8) 0.0236(8) 0.0116(8)
C9 0.0356(9) 0.0350(10) 0.0431(11) -0.0125(8) 0.0135(8) 0.0082(7)
C10 0.0427(10) 0.0291(9) 0.0513(12) 0.0076(8) 0.0215(9) 0.0141(8)
C11 0.0286(8) 0.0255(7) 0.0245(7) 0.0080(6) 0.0118(6) 0.0050(6)
C12 0.0259(7) 0.0210(7) 0.0262(7) 0.0008(6) 0.0137(6) 0.0004(6)
C13 0.0169(6) 0.0250(7) 0.0229(7) 0.0023(6) 0.0081(5) 0.0023(5)
C14 0.0227(7) 0.0310(8) 0.0269(8) 0.0021(7) 0.0031(6) 0.0038(6)
C15 0.0246(8) 0.0411(10) 0.0356(9) 0.0126(8) 0.0056(7) 0.0093(7)
C16 0.0380(10) 0.0357(10) 0.0483(11) 0.0121(9) 0.0197(9) 0.0174(8)
C17 0.0478(11) 0.0297(9) 0.0462(11) -0.0032(8) 0.0193(9) 0.0104(8)
C18 0.0300(8) 0.0288(8) 0.0294(8) -0.0025(7) 0.0100(7) 0.0035(6)
C19 0.0190(6) 0.0256(7) 0.0178(7) -0.0003(6) 0.0055(5) -0.0021(5)
C20 0.0198(7) 0.0317(8) 0.0261(8) 0.0011(6) 0.0065(6) -0.0009(6)
C21 0.0221(7) 0.0425(10) 0.0369(9) 0.0030(8) 0.0092(7) -0.0087(7)
C22 0.0346(9) 0.0357(9) 0.0367(10) 0.0065(8) 0.0092(8) -0.0115(7)
C23 0.0338(9) 0.0281(8) 0.0346(9) 0.0076(7) 0.0053(7) -0.0016(7)
C24 0.0218(7) 0.0291(8) 0.0293(8) 0.0043(7) 0.0060(6) 0.0006(6)
C25 0.0261(8) 0.0400(10) 0.0444(10) 0.0058(8) 0.0147(7) -0.0073(7)
C26 0.0218(7) 0.0166(6) 0.0218(7) 0.0010(5) 0.0085(5) -0.0003(5)
C27 0.0195(6) 0.0221(7) 0.0188(7) -0.0009(5) 0.0094(5) -0.0024(5)
C28 0.0184(7) 0.0366(9) 0.0221(7) 0.0017(6) 0.0072(6) -0.0016(6)
C29 0.0226(7) 0.0420(9) 0.0285(8) -0.0003(7) 0.0141(6) -0.0041(7)
C30 0.0320(8) 0.0303(8) 0.0252(8) -0.0006(6) 0.0163(6) -0.0079(7)
C31 0.0301(8) 0.0206(7) 0.0224(7) 0.0032(6) 0.0095(6) -0.0023(6)
C32 0.0216(7) 0.0306(8) 0.0272(8) 0.0105(6) 0.0082(6) 0.0067(6)
C33 0.0166(7) 0.0530(11) 0.0296(9) 0.0073(8) 0.0081(6) 0.0051(7)
C34 0.0311(8) 0.0313(9) 0.0304(9) -0.0044(7) 0.0079(7) -0.0099(7)
Cl 0.0328(2) 0.0364(2) 0.02196(18) 0.00393(15) 0.00968(15) -0.00334(16)
O11 0.0453(9) 0.0527(10) 0.0738(12) 0.0219(9) -0.0112(8) -0.0087(8)
O12 0.0597(10) 0.0855(13) 0.0539(10) 0.0023(9) 0.0359(9) -0.0202(10)
O13 0.0527(11) 0.0610(12) 0.152(2) 0.0619(14) 0.0270(13) 0.0127(9)
O14 0.120(2) 0.147(2) 0.0550(13) -0.0554(15) 0.0391(14) -0.0239(18)

loop_
_geom_bond_atom_site_label_1
_geom_bond_atom_site_label_2
_geom_bond_distance
_geom_bond_site_symmetry_2
_geom_bond_publ_flag
Pd C27 1.9867(14) . ?
Pd N 2.1447(12) . ?
Pd O1 2.1515(11) . ?
Pd P 2.2417(4) . ?
Fe C9 2.0396(18) . ?
Fe C3 2.0404(16) . ?
Fe C8 2.0404(17) . ?
Fe C4 2.0434(16) . ?
Fe C2 2.0436(14) . ?
Fe C10 2.0476(19) . ?
Fe C6 2.0477(18) . ?
Fe C1 2.0498(15) . ?
Fe C7 2.0519(18) . ?
Fe C5 2.0529(17) . ?
P C2 1.7980(15) . ?
P C19 1.8208(16) . ?
P C13 1.8219(15) . ?
N C34 1.480(2) . ?
N C33 1.484(2) . ?
N C32 1.489(2) . ?
O1 C12 1.2249(19) . ?
O2 C12 1.3240(18) . ?
O2 C25 1.453(2) . ?
C1 C5 1.425(2) . ?
C1 C2 1.438(2) . ?
C1 C11 1.505(2) . ?
C2 C3 1.434(2) . ?
C3 C4 1.425(2) . ?
C3 H3 0.9300 . ?
C4 C5 1.417(3) . ?
C4 H4 0.9300 . ?
C5 H5 0.9300 . ?
C6 C7 1.403(3) . ?
C6 C10 1.408(3) . ?
C6 H6 0.9300 . ?
C7 C8 1.422(3) . ?
C7 H7 0.9300 . ?
C8 C9 1.418(3) . ?
C8 H8 0.9300 . ?
C9 C10 1.414(3) . ?
C9 H9 0.9300 . ?
C10 H10 0.9300 . ?
C11 C12 1.497(2) . ?
C11 H11A 0.9700 . ?
C11 H11B 0.9700 . ?
C13 C18 1.390(2) . ?
C13 C14 1.399(2) . ?
C14 C15 1.387(2) . ?
C14 H14 0.9300 . ?
C15 C16 1.384(3) . ?
C15 H15 0.9300 . ?
C16 C17 1.382(3) . ?
C16 H16 0.9300 . ?
C17 C18 1.393(3) . ?
C17 H17 0.9300 . ?
C18 H18 0.9300 . ?
C19 C20 1.394(2) . ?
C19 C24 1.398(2) . ?
C20 C21 1.393(2) . ?
C20 H20 0.9300 . ?
C21 C22 1.380(3) . ?
C21 H21 0.9300 . ?
C22 C23 1.392(3) . ?
C22 H22 0.9300 . ?
C23 C24 1.388(2) . ?
C23 H23 0.9300 . ?
C24 H24 0.9300 . ?
C25 H25A 0.9600 . ?
C25 H25B 0.9600 . ?
C25 H25C 0.9600 . ?
C26 C31 1.392(2) . ?
C26 C27 1.402(2) . ?
C26 C32 1.497(2) . ?
C27 C28 1.394(2) . ?
C28 C29 1.393(2) . ?
C28 H28 0.9300 . ?
C29 C30 1.383(2) . ?
C29 H29 0.9300 . ?
C30 C31 1.391(2) . ?
C30 H30 0.9300 . ?
C31 H31 0.9300 . ?
C32 H32A 0.9700 . ?
C32 H32B 0.9700 . ?
C33 H33A 0.9600 . ?
C33 H33B 0.9600 . ?
C33 H33C 0.9600 . ?
C34 H34A 0.9600 . ?
C34 H34B 0.9600 . ?
C34 H34C 0.9600 . ?
Cl O14 1.397(2) . ?
Cl O12 1.4199(16) . ?
Cl O13 1.4261(19) . ?
Cl O11 1.4303(16) . ?
